data_4349320
loop_
_publ_author_name
'Seth, Saona'
'Matzger, Adam J.'

_publ_section_title
;
 Coordination Polymerization of 5,5'-Dinitro-2H,2H'-3,3'-bi-1,2,4-triazole
 Leads to a Dense Explosive with High Thermal Stability.
;
_journal_issue 1
_journal_name_full 'Inorganic chemistry'
_journal_page_first 561
_journal_page_last 565
_journal_paper_doi 10.1021/acs.inorgchem.6b02383
_journal_volume 56
_journal_year 2017
_chemical_formula_moiety 'C8 H4 N16 Ni O10, 2(C2 H8 N), 2(H2 O)'
_chemical_formula_sum 'C12 H24 N18 Ni O12'
_chemical_formula_weight 671.20
_space_group_crystal_system triclinic
_space_group_IT_number 2
_space_group_name_Hall '-P 1'
_space_group_name_H-M_alt 'P -1'
_atom_sites_solution_hydrogens mixed
_audit_creation_method SHELXL-2014/6
_cell_angle_alpha 99.422(7)
_cell_angle_beta 91.316(6)
_cell_angle_gamma 102.579(7)
_cell_formula_units_Z 1
_cell_length_a 6.9323(5)
_cell_length_b 7.5416(5)
_cell_length_c 12.9399(11)
_cell_measurement_reflns_used 3094
_cell_measurement_temperature 85(2)
_cell_measurement_theta_max 68.9700
_cell_measurement_theta_min 3.4810
_cell_volume 650.15(9)
_computing_cell_refinement 'CrysAlisPro 1.171.38.41 (Rigaku OD, 2015)'
_computing_data_collection 'CrystalClear-SM Expert 2.0 r16 (Rigaku, 2014)'
_computing_data_reduction 'CrysAlisPro 1.171.38.41 (Rigaku OD, 2015)'
_computing_molecular_graphics 'Bruker SHELXTL'
_computing_publication_material 'Bruker SHELXTL'
_computing_structure_refinement 'SHELXL-2014/6 (Sheldrick, 2014)'
_computing_structure_solution 'SHELXT (Sheldrick, 2014)'
_diffrn_ambient_temperature 85(2)
_diffrn_measured_fraction_theta_full 1.000
_diffrn_measured_fraction_theta_max 0.997
_diffrn_measurement_device_type 'Rigaku Saturn 944+ CCD'
_diffrn_measurement_method '\w scans'
_diffrn_radiation_type CuK\a
_diffrn_radiation_wavelength 1.54178
_diffrn_reflns_av_R_equivalents 0.1719
_diffrn_reflns_av_unetI/netI 0.0635
_diffrn_reflns_Laue_measured_fraction_full 1.000
_diffrn_reflns_Laue_measured_fraction_max 0.997
_diffrn_reflns_limit_h_max 8
_diffrn_reflns_limit_h_min -8
_diffrn_reflns_limit_k_max 9
_diffrn_reflns_limit_k_min -9
_diffrn_reflns_limit_l_max 15
_diffrn_reflns_limit_l_min -15
_diffrn_reflns_number 9913
_diffrn_reflns_point_group_measured_fraction_full 1.000
_diffrn_reflns_point_group_measured_fraction_max 0.997
_diffrn_reflns_theta_full 67.679
_diffrn_reflns_theta_max 69.121
_diffrn_reflns_theta_min 3.469
_diffrn_source 'micro-focus rotating anode'
_exptl_absorpt_coefficient_mu 1.941
_exptl_absorpt_correction_T_max 1.00000
_exptl_absorpt_correction_T_min 0.47678
_exptl_absorpt_correction_type multi-scan
_exptl_absorpt_process_details
; 
CrysAlisPro 1.171.38.41 (Rigaku Oxford Diffraction, 2015) 
Empirical absorption correction using spherical harmonics, 
 implemented in SCALE3 ABSPACK scaling algorithm. 
;
_exptl_crystal_colour green
_exptl_crystal_density_diffrn 1.714
_exptl_crystal_description plate
_exptl_crystal_F_000 346
_exptl_crystal_size_max 0.22
_exptl_crystal_size_mid 0.12
_exptl_crystal_size_min 0.04
_refine_diff_density_max 0.866
_refine_diff_density_min -0.696
_refine_diff_density_rms 0.122
_refine_ls_extinction_method none
_refine_ls_goodness_of_fit_ref 0.946
_refine_ls_hydrogen_treatment mixed
_refine_ls_matrix_type full
_refine_ls_number_parameters 223
_refine_ls_number_reflns 4177
_refine_ls_number_restraints 6
_refine_ls_restrained_S_all 0.946
_refine_ls_R_factor_all 0.0868
_refine_ls_R_factor_gt 0.0721
_refine_ls_shift/su_max 0.000
_refine_ls_shift/su_mean 0.000
_refine_ls_structure_factor_coef Fsqd
_refine_ls_weighting_details 'w=1/[\s^2^(Fo^2^)+(0.1325P)^2^] where P=(Fo^2^+2Fc^2^)/3'
_refine_ls_weighting_scheme calc
_refine_ls_wR_factor_gt 0.1781
_refine_ls_wR_factor_ref 0.1847
_reflns_Friedel_coverage 0.000
_reflns_number_gt 2883
_reflns_number_total 4177
_reflns_threshold_expression 'I > 2\s(I)'
_cod_data_source_file ic6b02383_si_001.cif
_cod_data_source_block Ni-DNBT
_cod_database_code 4349320
_shelx_space_group_comment
; 
The symmetry employed for this shelxl refinement is uniquely defined 
by the following loop, which should always be used as a source of 
symmetry information in preference to the above space-group names. 
They are only intended as comments. 
;
_shelx_estimated_absorpt_t_min 0.698
_shelx_estimated_absorpt_t_max 0.698
_shelxl_version_number 2014/6

loop_
_space_group_symop_operation_xyz
'x, y, z'
'-x, -y, -z'

loop_
_atom_site_label
_atom_site_type_symbol
_atom_site_fract_x
_atom_site_fract_y
_atom_site_fract_z
_atom_site_U_iso_or_equiv
_atom_site_adp_type
_atom_site_occupancy
_atom_site_site_symmetry_order
_atom_site_calc_flag
_atom_site_refinement_flags_posn
_atom_site_refinement_flags_adp
_atom_site_refinement_flags_occupancy
Ni1 Ni 0.5000 1.0000 0.5000 0.0151(4) Uani 1 2 d S . P
O1 O 0.1420(5) 0.7998(5) 0.8880(3) 0.0242(9) Uani 1 1 d . . .
O2 O -0.0055(5) 0.5190(5) 0.8166(3) 0.0227(9) Uani 1 1 d . . .
O3 O 0.4833(5) 0.3875(5) 0.1508(3) 0.0223(8) Uani 1 1 d . . .
O4 O 0.2732(5) 0.1835(5) 0.2170(3) 0.0235(9) Uani 1 1 d . . .
O5 O 0.7574(5) 0.9271(5) 0.5454(3) 0.0185(8) Uani 1 1 d D . .
H5A H 0.733(10) 0.827(7) 0.572(5) 0.05(2) Uiso 1 1 d D . .
H5B H 0.842(9) 1.015(8) 0.584(5) 0.06(2) Uiso 1 1 d D . .
O6 O 1.0626(6) 1.1774(5) 0.6510(3) 0.0211(8) Uani 1 1 d D . .
H6A H 1.142(9) 1.152(10) 0.603(5) 0.06(2) Uiso 1 1 d D . .
H6B H 1.072(12) 1.294(6) 0.651(6) 0.07(3) Uiso 1 1 d D . .
N1 N 0.3364(6) 0.8431(5) 0.6025(3) 0.0151(9) Uani 1 1 d . . .
N2 N 0.2802(6) 0.8691(6) 0.7033(3) 0.0166(9) Uani 1 1 d . . .
N3 N 0.1719(6) 0.5659(5) 0.6322(3) 0.0165(9) Uani 1 1 d . . .
N4 N 0.1014(6) 0.6717(6) 0.8136(3) 0.0192(10) Uani 1 1 d . . .
N5 N 0.4182(6) 0.7355(5) 0.4087(3) 0.0156(9) Uani 1 1 d . . .
N6 N 0.4541(6) 0.6520(6) 0.3123(3) 0.0165(9) Uani 1 1 d . . .
N7 N 0.2868(6) 0.4331(5) 0.3998(3) 0.0158(9) Uani 1 1 d . . .
N8 N 0.3763(6) 0.3396(6) 0.2208(3) 0.0192(9) Uani 1 1 d . . .
N9 N 0.3346(7) 1.1983(7) 0.8532(4) 0.0206(10) Uani 1 1 d . . .
H9A H 0.363(10) 1.270(10) 0.806(6) 0.05(2) Uiso 1 1 d . . .
H9B H 0.298(9) 1.110(9) 0.817(5) 0.03(2) Uiso 1 1 d . . .
C1 C 0.1852(7) 0.7018(7) 0.7148(4) 0.0156(10) Uani 1 1 d . . .
C2 C 0.2695(7) 0.6622(7) 0.5646(4) 0.0154(10) Uani 1 1 d . . .
C3 C 0.3194(7) 0.6022(7) 0.4572(4) 0.0159(10) Uani 1 1 d . . .
C4 C 0.3731(7) 0.4758(7) 0.3126(4) 0.0156(10) Uani 1 1 d . . .
C5 C 0.1772(9) 1.2330(8) 0.9248(4) 0.0276(13) Uani 1 1 d . . .
H5E H 0.1613 1.1463 0.9744 0.041 Uiso 1 1 calc R U .
H5C H 0.0521 1.2159 0.8837 0.041 Uiso 1 1 calc R U .
H5D H 0.2146 1.3596 0.9636 0.041 Uiso 1 1 calc R U .
C6 C 0.5252(8) 1.1979(8) 0.9064(4) 0.0285(13) Uani 1 1 d . . .
H6E H 0.5780 1.3187 0.9501 0.043 Uiso 1 1 calc R U .
H6C H 0.6194 1.1722 0.8537 0.043 Uiso 1 1 calc R U .
H6D H 0.5048 1.1024 0.9506 0.043 Uiso 1 1 calc R U .

loop_
_atom_site_aniso_label
_atom_site_aniso_U_11
_atom_site_aniso_U_22
_atom_site_aniso_U_33
_atom_site_aniso_U_23
_atom_site_aniso_U_13
_atom_site_aniso_U_12
Ni1 0.0168(7) 0.0086(6) 0.0212(7) 0.0039(5) 0.0013(5) 0.0047(5)
O1 0.029(2) 0.020(2) 0.0240(19) 0.0010(17) 0.0043(16) 0.0085(16)
O2 0.023(2) 0.0153(19) 0.032(2) 0.0104(16) 0.0049(16) 0.0049(16)
O3 0.025(2) 0.0214(19) 0.0242(18) 0.0060(16) 0.0060(15) 0.0105(16)
O4 0.027(2) 0.0134(19) 0.030(2) 0.0011(16) -0.0006(16) 0.0060(16)
O5 0.0182(19) 0.0116(18) 0.0263(19) 0.0044(16) 0.0003(15) 0.0039(15)
O6 0.022(2) 0.0120(18) 0.030(2) 0.0032(16) 0.0015(16) 0.0053(16)
N1 0.018(2) 0.009(2) 0.019(2) 0.0010(17) 0.0000(17) 0.0059(17)
N2 0.017(2) 0.012(2) 0.022(2) 0.0040(17) 0.0021(17) 0.0061(17)
N3 0.015(2) 0.012(2) 0.026(2) 0.0071(18) 0.0027(17) 0.0062(17)
N4 0.017(2) 0.018(2) 0.026(2) 0.007(2) 0.0046(18) 0.0084(19)
N5 0.018(2) 0.011(2) 0.019(2) 0.0015(18) -0.0010(17) 0.0062(17)
N6 0.018(2) 0.012(2) 0.020(2) 0.0020(17) -0.0012(16) 0.0053(17)
N7 0.015(2) 0.009(2) 0.025(2) 0.0043(17) 0.0016(17) 0.0054(16)
N8 0.018(2) 0.015(2) 0.027(2) 0.0069(19) -0.0001(18) 0.0072(19)
N9 0.030(3) 0.012(2) 0.020(2) 0.002(2) 0.003(2) 0.005(2)
C1 0.014(2) 0.014(2) 0.022(3) 0.007(2) 0.0013(19) 0.008(2)
C2 0.014(2) 0.012(2) 0.021(3) 0.003(2) -0.0016(19) 0.006(2)
C3 0.012(2) 0.014(2) 0.024(3) 0.007(2) 0.0000(19) 0.005(2)
C4 0.015(2) 0.012(2) 0.020(3) 0.001(2) -0.0010(19) 0.006(2)
C5 0.034(3) 0.023(3) 0.030(3) 0.006(2) 0.009(2) 0.013(3)
C6 0.032(3) 0.028(3) 0.029(3) 0.009(3) 0.002(2) 0.011(3)

loop_
_atom_type_symbol
_atom_type_description
_atom_type_scat_dispersion_real
_atom_type_scat_dispersion_imag
_atom_type_scat_source
C C 0.0181 0.0091 'International Tables Vol C Tables 4.2.6.8 and 6.1.1.4'
H H 0.0000 0.0000 'International Tables Vol C Tables 4.2.6.8 and 6.1.1.4'
N N 0.0311 0.0180 'International Tables Vol C Tables 4.2.6.8 and 6.1.1.4'
O O 0.0492 0.0322 'International Tables Vol C Tables 4.2.6.8 and 6.1.1.4'
Ni Ni -3.0029 0.5091 'International Tables Vol C Tables 4.2.6.8 and 6.1.1.4'

loop_
_geom_angle_atom_site_label_1
_geom_angle_atom_site_label_2
_geom_angle_atom_site_label_3
_geom_angle
_geom_angle_site_symmetry_1
_geom_angle_site_symmetry_3
O5 Ni1 O5 180.0 . 2_676
O5 Ni1 N5 93.15(15) . 2_676
O5 Ni1 N5 86.85(15) 2_676 2_676
O5 Ni1 N5 86.85(15) . .
O5 Ni1 N5 93.15(15) 2_676 .
N5 Ni1 N5 180.0 2_676 .
O5 Ni1 N1 89.03(15) . 2_676
O5 Ni1 N1 90.97(15) 2_676 2_676
N5 Ni1 N1 77.08(15) 2_676 2_676
N5 Ni1 N1 102.92(15) . 2_676
O5 Ni1 N1 90.97(15) . .
O5 Ni1 N1 89.03(15) 2_676 .
N5 Ni1 N1 102.92(15) 2_676 .
N5 Ni1 N1 77.08(15) . .
N1 Ni1 N1 180.0(3) 2_676 .
Ni1 O5 H5A 112(5) . .
Ni1 O5 H5B 114(5) . .
H5A O5 H5B 113(7) . .
H6A O6 H6B 101(7) . .
C2 N1 N2 106.0(4) . .
C2 N1 Ni1 115.8(3) . .
N2 N1 Ni1 138.1(3) . .
C1 N2 N1 103.1(4) . .
C2 N3 C1 99.3(4) . .
O1 N4 O2 124.9(4) . .
O1 N4 C1 117.6(4) . .
O2 N4 C1 117.5(4) . .
C3 N5 N6 106.7(4) . .
C3 N5 Ni1 116.0(3) . .
N6 N5 Ni1 137.0(3) . .
C4 N6 N5 102.8(4) . .
C3 N7 C4 99.1(4) . .
O4 N8 O3 124.1(4) . .
O4 N8 C4 118.3(4) . .
O3 N8 C4 117.6(4) . .
C6 N9 C5 114.8(4) . .
C6 N9 H9A 106(5) . .
C5 N9 H9A 117(5) . .
C6 N9 H9B 110(5) . .
C5 N9 H9B 109(5) . .
H9A N9 H9B 98(6) . .
N2 C1 N3 117.2(4) . .
N2 C1 N4 120.0(4) . .
N3 C1 N4 122.8(4) . .
N2 C1 C2 77.0(3) . .
N3 C1 C2 40.2(3) . .
N4 C1 C2 163.0(4) . .
N3 C2 N1 114.4(4) . .
N3 C2 C3 130.4(5) . .
N1 C2 C3 115.2(4) . .
N3 C2 C1 40.5(3) . .
N1 C2 C1 73.9(3) . .
C3 C2 C1 170.8(4) . .
N7 C3 N5 114.1(4) . .
N7 C3 C2 130.0(4) . .
N5 C3 C2 115.8(4) . .
N7 C3 C4 40.6(3) . .
N5 C3 C4 73.5(3) . .
C2 C3 C4 170.6(4) . .
N6 C4 N7 117.3(4) . .
N6 C4 N8 120.0(4) . .
N7 C4 N8 122.7(4) . .
N6 C4 C3 76.9(3) . .
N7 C4 C3 40.4(3) . .
N8 C4 C3 163.0(4) . .
N9 C5 H5E 109.5 . .
N9 C5 H5C 109.5 . .
H5E C5 H5C 109.5 . .
N9 C5 H5D 109.5 . .
H5E C5 H5D 109.5 . .
H5C C5 H5D 109.5 . .
N9 C6 H6E 109.5 . .
N9 C6 H6C 109.5 . .
H6E C6 H6C 109.5 . .
N9 C6 H6D 109.5 . .
H6E C6 H6D 109.5 . .
H6C C6 H6D 109.5 . .

loop_
_geom_bond_atom_site_label_1
_geom_bond_atom_site_label_2
_geom_bond_distance
_geom_bond_site_symmetry_2
Ni1 O5 2.078(4) .
Ni1 O5 2.078(4) 2_676
Ni1 N5 2.097(4) 2_676
Ni1 N5 2.097(4) .
Ni1 N1 2.108(4) 2_676
Ni1 N1 2.108(4) .
O1 N4 1.227(5) .
O2 N4 1.234(5) .
O3 N8 1.233(5) .
O4 N8 1.229(5) .
O5 H5A 0.86(4) .
O5 H5B 0.86(4) .
O6 H6A 0.87(4) .
O6 H6B 0.87(4) .
N1 C2 1.346(6) .
N1 N2 1.365(6) .
N2 C1 1.324(6) .
N3 C2 1.331(6) .
N3 C1 1.341(6) .
N4 C1 1.447(6) .
N5 C3 1.341(6) .
N5 N6 1.357(6) .
N6 C4 1.326(6) .
N7 C3 1.336(6) .
N7 C4 1.343(6) .
N8 C4 1.442(7) .
N9 C6 1.477(7) .
N9 C5 1.486(7) .
N9 H9A 0.88(8) .
N9 H9B 0.74(7) .
C1 C2 2.037(7) .
C2 C3 1.463(7) .
C3 C4 2.038(7) .
C5 H5E 0.9800 .
C5 H5C 0.9800 .
C5 H5D 0.9800 .
C6 H6E 0.9800 .
C6 H6C 0.9800 .
C6 H6D 0.9800 .

loop_
_geom_hbond_atom_site_label_D
_geom_hbond_atom_site_label_H
_geom_hbond_atom_site_label_A
_geom_hbond_distance_DH
_geom_hbond_distance_HA
_geom_hbond_distance_DA
_geom_hbond_angle_DHA
_geom_hbond_site_symmetry_A
O5 H5A N7 0.86(4) 2.03(4) 2.873(5) 164(7) 2_666
O5 H5B O6 0.86(4) 1.83(4) 2.681(5) 167(7) .
O6 H6A O5 0.87(4) 2.09(4) 2.925(5) 160(7) 2_776
N9 H9A O3 0.88(8) 2.53(7) 3.114(6) 124(6) 2_676
N9 H9A N6 0.88(8) 2.08(8) 2.867(6) 148(7) 2_676
N9 H9B N2 0.74(7) 2.12(7) 2.837(6) 164(7) .
C5 H5E O1 0.98 2.64 3.177(7) 114.6 .
O6 H6B O2 0.87(4) 2.65(7) 3.197(5) 122(6) 1_665
O6 H6B N3 0.87(4) 2.07(4) 2.914(5) 164(8) 1_665

loop_
_geom_torsion_atom_site_label_1
_geom_torsion_atom_site_label_2
_geom_torsion_atom_site_label_3
_geom_torsion_atom_site_label_4
_geom_torsion
C2 N1 N2 C1 -0.2(5)
Ni1 N1 N2 C1 -177.1(4)
C3 N5 N6 C4 -0.1(5)
Ni1 N5 N6 C4 172.2(4)
N1 N2 C1 N3 0.0(5)
N1 N2 C1 N4 179.9(4)
N1 N2 C1 C2 0.2(3)
C2 N3 C1 N2 0.2(5)
C2 N3 C1 N4 -179.7(4)
O1 N4 C1 N2 -8.5(7)
O2 N4 C1 N2 171.5(4)
O1 N4 C1 N3 171.4(4)
O2 N4 C1 N3 -8.5(7)
O1 N4 C1 C2 170.8(11)
O2 N4 C1 C2 -9.2(15)
C1 N3 C2 N1 -0.4(5)
C1 N3 C2 C3 178.0(5)
N2 N1 C2 N3 0.4(6)
Ni1 N1 C2 N3 178.1(3)
N2 N1 C2 C3 -178.2(4)
Ni1 N1 C2 C3 -0.5(5)
N2 N1 C2 C1 0.2(3)
Ni1 N1 C2 C1 177.9(3)
C4 N7 C3 N5 -0.3(5)
C4 N7 C3 C2 -178.2(5)
N6 N5 C3 N7 0.3(5)
Ni1 N5 C3 N7 -173.9(3)
N6 N5 C3 C2 178.5(4)
Ni1 N5 C3 C2 4.3(5)
N6 N5 C3 C4 0.1(3)
Ni1 N5 C3 C4 -174.1(3)
N3 C2 C3 N7 -3.0(9)
N1 C2 C3 N7 175.3(5)
N3 C2 C3 N5 179.1(5)
N1 C2 C3 N5 -2.5(6)
N5 N6 C4 N7 -0.1(6)
N5 N6 C4 N8 178.5(4)
N5 N6 C4 C3 0.1(3)
C3 N7 C4 N6 0.3(5)
C3 N7 C4 N8 -178.3(4)
O4 N8 C4 N6 -168.4(4)
O3 N8 C4 N6 11.8(7)
O4 N8 C4 N7 10.2(7)
O3 N8 C4 N7 -169.6(4)
O4 N8 C4 C3 6.5(15)
O3 N8 C4 C3 -173.3(11)
